data_2108988
loop_
_publ_author_name
'Rey, Juan Manuel'
'Movilla, Federico'
'Su\'arez, Sebasti\'an Angel'
'Di Salvo, Florencia'

_publ_section_title
;
 Synthesis, structural and electrochemical properties of a new family of
 amino-acid-based coordination complexes
;
_journal_issue '3 Part 2'
_journal_name_full 'Acta Crystallographica Section B'
_journal_page_first
;
;
_journal_paper_doi 10.1107/S2052520622003912
_journal_volume 78
_journal_year 2022
_chemical_absolute_configuration syn
_chemical_formula_moiety 'C22 H30 Cu N4 O8, H2 O'
_chemical_formula_sum 'C22 H32 Cu N4 O9'
_chemical_formula_weight 560.05
_space_group_crystal_system monoclinic
_space_group_IT_number 4
_space_group_name_Hall 'P 2yb'
_space_group_name_H-M_alt 'P 1 21 1'
_atom_sites_solution_hydrogens mixed
_audit_creation_date 2021-06-29
_audit_creation_method
;
Olex2 1.2
(compiled 2018.05.29 svn.r3508 for OlexSys, GUI svn.r5506)
;
_audit_update_record
;
2020-04-17 # Formatted by publCIF

;
_cell_angle_alpha 90
_cell_angle_beta 109.401(5)
_cell_angle_gamma 90
_cell_formula_units_Z 2
_cell_length_a 13.9687(7)
_cell_length_b 6.8845(3)
_cell_length_c 14.3443(7)
_cell_measurement_reflns_used 3515
_cell_measurement_temperature 298(2)
_cell_measurement_theta_max 25.7670
_cell_measurement_theta_min 4.2160
_cell_volume 1301.13(11)
_computing_cell_refinement 'CrysAlisPro 1.171.38.43 (Rigaku OD, 2015)'
_computing_data_collection 'CrysAlisPro 1.171.38.43 (Rigaku OD, 2015)'
_computing_data_reduction 'CrysAlisPro 1.171.38.43 (Rigaku OD, 2015)'
_computing_molecular_graphics 'Olex2 (Dolomanov et al., 2009)'
_computing_publication_material 'Olex2 (Dolomanov et al., 2009)'
_computing_structure_refinement 'ShelXL (Sheldrick, 2015)'
_computing_structure_solution 'SHELXT 2014/5 (Sheldrick, 2014)'
_diffrn_ambient_temperature 298.15
_diffrn_detector 'CCD plate'
_diffrn_detector_area_resol_mean 16.1158
_diffrn_detector_type Eos
_diffrn_measured_fraction_theta_full 0.995
_diffrn_measured_fraction_theta_max 0.995
_diffrn_measurement_details
;
List of Runs (angles in degrees, time in seconds):

  # Type    Start    End  Width  t~exp~   \w     \q     \k     \f   Frames
--------------------------------------------------------------------------
  1  \w    -53.00  53.00   1.00   55.87    --   20.98 -37.00  30.00  106
  2  \w    -50.00  45.00   1.00   55.87    --   20.98 -57.00 -60.00   95
  3  \w    -25.00  24.00   1.00   55.87    --  -21.29 -99.00-180.00   49
  4  \w    -97.00  45.00   1.00   55.87    --  -21.29 -19.00  30.00  142
  5  \w    -25.00  24.00   1.00   55.87    --  -21.29 -99.00 120.00   49
  6  \w    -11.00  95.00   1.00   55.87    --   20.98  37.00  30.00  106
  7  \w   -103.00 -59.00   1.00   55.87    --  -21.29 178.00  90.00   44
;
_diffrn_measurement_device 'four-circle diffractometer'
_diffrn_measurement_device_type 'Xcalibur, Eos, Gemini'
_diffrn_measurement_method '\w scans'
_diffrn_orient_matrix_type 'CrysAlisPro convention (1999,Acta A55,543-557)'
_diffrn_orient_matrix_UB_11 0.0060242000
_diffrn_orient_matrix_UB_12 -0.0190825000
_diffrn_orient_matrix_UB_13 -0.0463344000
_diffrn_orient_matrix_UB_21 -0.0476887000
_diffrn_orient_matrix_UB_22 -0.0478349000
_diffrn_orient_matrix_UB_23 -0.0161028000
_diffrn_orient_matrix_UB_31 -0.0242360000
_diffrn_orient_matrix_UB_32 0.0892293000
_diffrn_orient_matrix_UB_33 -0.0185090000
_diffrn_radiation_monochromator graphite
_diffrn_radiation_probe x-ray
_diffrn_radiation_type MoK\a
_diffrn_radiation_wavelength 0.71073
_diffrn_reflns_av_R_equivalents 0.0806
_diffrn_reflns_av_unetI/netI 0.0796
_diffrn_reflns_Laue_measured_fraction_full 0.995
_diffrn_reflns_Laue_measured_fraction_max 0.995
_diffrn_reflns_limit_h_max 16
_diffrn_reflns_limit_h_min -16
_diffrn_reflns_limit_k_max 8
_diffrn_reflns_limit_k_min -8
_diffrn_reflns_limit_l_max 17
_diffrn_reflns_limit_l_min -17
_diffrn_reflns_number 11362
_diffrn_reflns_point_group_measured_fraction_full 0.991
_diffrn_reflns_point_group_measured_fraction_max 0.991
_diffrn_reflns_theta_full 24.996
_diffrn_reflns_theta_max 24.996
_diffrn_reflns_theta_min 3.816
_diffrn_source 'fine-focus sealed X-ray tube'
_diffrn_source_type 'Enhance (Mo) X-ray Source'
_exptl_absorpt_coefficient_mu 0.895
_exptl_absorpt_correction_T_max 1.00000
_exptl_absorpt_correction_T_min 0.64344
_exptl_absorpt_correction_type multi-scan
_exptl_absorpt_process_details
;
CrysAlisPro 1.171.38.43 (Rigaku Oxford Diffraction, 2015)
Empirical absorption correction using spherical harmonics,
 implemented in SCALE3 ABSPACK scaling algorithm.
;
_exptl_crystal_colour blue
_exptl_crystal_colour_primary blue
_exptl_crystal_density_diffrn 1.430
_exptl_crystal_description needle
_exptl_crystal_F_000 586
_exptl_crystal_size_max 1
_exptl_crystal_size_mid 0.1
_exptl_crystal_size_min 0.1
_refine_diff_density_max 1.771
_refine_diff_density_min -0.370
_refine_diff_density_rms 0.118
_refine_ls_abs_structure_details
;
 Flack x determined using 1312 quotients [(I+)-(I-)]/[(I+)+(I-)]
 (Parsons, Flack and Wagner, Acta Cryst. B69 (2013) 249-259).
;
_refine_ls_abs_structure_Flack 0.01(3)
_refine_ls_extinction_method none
_refine_ls_goodness_of_fit_ref 1.086
_refine_ls_hydrogen_treatment constr
_refine_ls_matrix_type full
_refine_ls_number_parameters 332
_refine_ls_number_reflns 4538
_refine_ls_number_restraints 1
_refine_ls_restrained_S_all 1.086
_refine_ls_R_factor_all 0.0887
_refine_ls_R_factor_gt 0.0783
_refine_ls_shift/su_max 0.000
_refine_ls_shift/su_mean 0.000
_refine_ls_structure_factor_coef Fsqd
_refine_ls_weighting_details 'w=1/[\s^2^(Fo^2^)+(0.1376P)^2^+0.5885P] where P=(Fo^2^+2Fc^2^)/3'
_refine_ls_weighting_scheme calc
_refine_ls_wR_factor_gt 0.2122
_refine_ls_wR_factor_ref 0.2307
_reflns_Friedel_coverage 0.824
_reflns_Friedel_fraction_full 0.985
_reflns_Friedel_fraction_max 0.985
_reflns_number_gt 3848
_reflns_number_total 4538
_reflns_threshold_expression 'I > 2\s(I)'
_cod_data_source_file lo5107sup1.cif
_cod_data_source_block exp_4793_sq
_cod_database_code 2108988
_shelx_shelxl_version_number 2018/3
_shelx_space_group_comment
;
The symmetry employed for this shelxl refinement is uniquely defined
by the following loop, which should always be used as a source of
symmetry information in preference to the above space-group names.
They are only intended as comments.
;
_shelx_estimated_absorpt_t_max 0.916
_shelx_estimated_absorpt_t_min 0.468
_reflns_odcompleteness_completeness 99.55
_reflns_odcompleteness_iscentric 1
_reflns_odcompleteness_theta 26.32
_olex2_refinement_description
;
1. Fixed Uiso
 At 1.2 times of:
  All C(H) groups, All C(H,H) groups, All N(H) groups, All N(H,H,H) groups
 At 1.5 times of:
  All C(H,H,H) groups, All O(H,H) groups
2.a Free rotating group:
 O9(H9A,H9B)
2.b Ternary CH refined with riding coordinates:
 N1(H1), N2(H2), C10(H10), C16(H16)
2.c Secondary CH2 refined with riding coordinates:
 C2(H2A,H2B), C15(H15A,H15B), C19(H19A,H19B), C21(H21A,H21B)
2.d Aromatic/amide H refined with riding coordinates:
 C6(H6), C7(H7), C8(H8), C14(H14), C17(H17), C18(H18)
2.e Idealised Me refined as rotating group:
 N3(H3A,H3B,H3C), N4(H4A,H4B,H4C), C20(H20A,H20B,H20C), C22(H22A,H22B,H22C)
;
_platon_squeeze_void_probe_radius 1.20
_olex2_diffrn_ambient_temperature_device 'Oxford Cryosystems'
_olex2_submission_special_instructions 'No special instructions were received'
_oxdiff_exptl_absorpt_empirical_details
;
Empirical correction (ABSPACK) includes:
- Absorption correction using spherical harmonics
- Frame scaling
;
_oxdiff_exptl_absorpt_empirical_full_max 1.307
_oxdiff_exptl_absorpt_empirical_full_min 0.704
_publcif_funding_html
;
;

loop_
_space_group_symop_operation_xyz
'x, y, z'
'-x, y+1/2, -z'

loop_
_atom_site_label
_atom_site_type_symbol
_atom_site_fract_x
_atom_site_fract_y
_atom_site_fract_z
_atom_site_U_iso_or_equiv
_atom_site_adp_type
_atom_site_occupancy
_atom_site_site_symmetry_order
_atom_site_calc_flag
_atom_site_refinement_flags_posn
_atom_site_refinement_flags_adp
_atom_site_refinement_flags_occupancy
_atom_site_disorder_assembly
_atom_site_disorder_group
Cu1 Cu 0.71116(9) 0.50126(18) 0.57494(8) 0.0489(4) Uani 1 1 d . . . . .
O1 O 0.6335(6) 0.2644(11) 0.5726(6) 0.0579(18) Uani 1 1 d . . . . .
O2 O 0.8284(6) 0.9549(10) 0.4845(6) 0.063(2) Uani 1 1 d . . . . .
O3 O 0.7866(6) 0.7404(11) 0.5772(6) 0.0566(18) Uani 1 1 d . . . . .
O4 O 0.9020(9) 0.7240(18) 1.1817(7) 0.092(3) Uani 1 1 d . . . . .
O5 O 0.5118(7) 0.3419(17) -0.0336(6) 0.080(3) Uani 1 1 d . . . . .
O6 O 0.4069(7) 0.3277(18) 0.0604(7) 0.084(3) Uani 1 1 d . . . . .
O7 O 0.5929(9) 0.0481(14) 0.6645(7) 0.095(4) Uani 1 1 d . . . . .
O8 O 0.8201(9) 0.9528(16) 1.0627(9) 0.103(4) Uani 1 1 d . . . . .
N1 N 0.7369(5) 0.4937(19) 0.7216(5) 0.0467(17) Uani 1 1 d . . . . .
H1 H 0.692285 0.592286 0.734588 0.056 Uiso 1 1 calc R . . . .
N2 N 0.6729(6) 0.5219(15) 0.4258(5) 0.0441(17) Uani 1 1 d . . . . .
H2 H 0.599693 0.546773 0.400193 0.053 Uiso 1 1 calc R . . . .
N3 N 0.5622(7) 0.6939(15) 0.5720(8) 0.066(3) Uani 1 1 d . . . . .
H3A H 0.531537 0.738731 0.511182 0.079 Uiso 1 1 calc GR . . . .
H3B H 0.581867 0.793256 0.613740 0.079 Uiso 1 1 calc GR . . . .
H3C H 0.519292 0.619548 0.590090 0.079 Uiso 1 1 calc GR . . . .
N4 N 0.8614(7) 0.2983(14) 0.6037(7) 0.057(2) Uani 1 1 d . . . . .
H4A H 0.844081 0.188150 0.569758 0.068 Uiso 1 1 calc GR . . . .
H4B H 0.887932 0.271421 0.667884 0.068 Uiso 1 1 calc GR . . . .
H4C H 0.906953 0.361145 0.584003 0.068 Uiso 1 1 calc GR . . . .
C1 C 0.6478(8) 0.3432(13) 0.2664(7) 0.045(2) Uani 1 1 d . . . . .
C2 C 0.6898(9) 0.3414(15) 0.3802(8) 0.051(3) Uani 1 1 d . . . . .
H2A H 0.658306 0.235561 0.403978 0.062 Uiso 1 1 calc R . . . .
H2B H 0.762161 0.315996 0.401134 0.062 Uiso 1 1 calc R . . . .
C3 C 0.8919(8) 0.656(2) 1.0877(9) 0.062(3) Uani 1 1 d . . . . .
C4 C 0.5697(9) 0.3431(15) 0.0661(7) 0.051(2) Uani 1 1 d . . . . .
C5 C 0.8592(8) 0.5813(16) 0.8931(9) 0.055(3) Uani 1 1 d . . . . .
C6 C 0.5411(8) 0.3334(16) 0.2218(8) 0.055(3) Uani 1 1 d . . . . .
H6 H 0.497485 0.326020 0.258503 0.066 Uiso 1 1 calc R . . . .
C7 C 0.6712(9) 0.3478(18) 0.1062(9) 0.058(3) Uani 1 1 d . . . . .
H7 H 0.713108 0.349369 0.067591 0.070 Uiso 1 1 calc R . . . .
C8 C 0.7104(8) 0.3504(15) 0.2095(8) 0.051(2) Uani 1 1 d . . . . .
H8 H 0.780317 0.357009 0.240647 0.062 Uiso 1 1 calc R . . . .
C9 C 0.6376(9) 0.1957(17) 0.6534(8) 0.057(3) Uani 1 1 d . . . . .
C10 C 0.7025(9) 0.3066(18) 0.7480(8) 0.058(3) Uani 1 1 d . . . . .
H10 H 0.763150 0.228085 0.779824 0.069 Uiso 1 1 calc R . . . .
C11 C 0.5068(8) 0.3356(17) 0.1205(8) 0.055(2) Uani 1 1 d . . . . .
C12 C 0.8446(8) 0.7911(18) 1.0162(9) 0.061(3) Uani 1 1 d . . . . .
C13 C 0.7845(8) 0.8052(15) 0.4952(9) 0.053(2) Uani 1 1 d . . . . .
C14 C 0.9048(8) 0.4484(18) 0.9606(10) 0.065(3) Uani 1 1 d . . . . .
H14 H 0.925318 0.331580 0.940643 0.078 Uiso 1 1 calc R . . . .
C15 C 0.8424(8) 0.546(2) 0.7856(8) 0.066(4) Uani 1 1 d . . . . .
H15A H 0.862545 0.661922 0.758537 0.080 Uiso 1 1 calc R . . . .
H15B H 0.887471 0.442045 0.780746 0.080 Uiso 1 1 calc R . . . .
C16 C 0.7229(9) 0.6948(15) 0.4000(9) 0.052(3) Uani 1 1 d . . . . .
H16 H 0.770817 0.648334 0.368267 0.063 Uiso 1 1 calc R . . . .
C17 C 0.9227(9) 0.483(2) 1.0627(8) 0.069(3) Uani 1 1 d . . . . .
H17 H 0.954128 0.390366 1.110376 0.083 Uiso 1 1 calc R . . . .
C18 C 0.8280(10) 0.7591(18) 0.9205(10) 0.067(3) Uani 1 1 d . . . . .
H18 H 0.796613 0.852323 0.873355 0.081 Uiso 1 1 calc R . . . .
C19 C 0.4068(9) 0.3467(19) -0.0386(10) 0.070(3) Uani 1 1 d . . . . .
H19A H 0.375464 0.468354 -0.066995 0.084 Uiso 1 1 calc R . . . .
H19B H 0.369349 0.240733 -0.079043 0.084 Uiso 1 1 calc R . . . .
C20 C 0.6500(14) 0.826(2) 0.3298(11) 0.094(5) Uani 1 1 d . . . . .
H20A H 0.617299 0.758309 0.269026 0.141 Uiso 1 1 calc GR . . . .
H20B H 0.685534 0.936895 0.316972 0.141 Uiso 1 1 calc GR . . . .
H20C H 0.599920 0.868494 0.357705 0.141 Uiso 1 1 calc GR . . . .
C21 C 0.8659(15) 0.918(3) 1.1661(14) 0.116(7) Uani 1 1 d . . . . .
H21A H 0.921768 1.007527 1.193555 0.140 Uiso 1 1 calc R . . . .
H21B H 0.816487 0.939170 1.199213 0.140 Uiso 1 1 calc R . . . .
C22 C 0.6451(16) 0.326(3) 0.8212(13) 0.114(7) Uani 1 1 d . . . . .
H22A H 0.690966 0.367215 0.884153 0.170 Uiso 1 1 calc GR . . . .
H22B H 0.616129 0.202800 0.828446 0.170 Uiso 1 1 calc GR . . . .
H22C H 0.591904 0.420340 0.797202 0.170 Uiso 1 1 calc GR . . . .
O9 O 1.0255(11) 0.525(3) 0.5997(15) 0.140(6) Uani 1 1 d . . . . .
H9A H 1.024891 0.443450 0.643878 0.209 Uiso 1 1 d G . . . .
H9B H 1.080235 0.501315 0.588130 0.209 Uiso 1 1 d G . . . .

loop_
_atom_site_aniso_label
_atom_site_aniso_U_11
_atom_site_aniso_U_22
_atom_site_aniso_U_33
_atom_site_aniso_U_23
_atom_site_aniso_U_13
_atom_site_aniso_U_12
Cu1 0.0586(7) 0.0441(6) 0.0467(6) -0.0021(5) 0.0211(5) -0.0118(5)
O1 0.064(5) 0.055(4) 0.058(4) -0.007(4) 0.025(4) -0.010(4)
O2 0.080(5) 0.044(5) 0.073(5) -0.003(3) 0.034(4) -0.017(3)
O3 0.067(5) 0.049(4) 0.053(4) -0.005(3) 0.019(4) -0.014(3)
O4 0.104(8) 0.109(9) 0.058(5) -0.013(5) 0.019(5) 0.009(7)
O5 0.082(6) 0.101(7) 0.060(5) -0.008(5) 0.027(4) -0.001(5)
O6 0.054(5) 0.124(8) 0.069(5) -0.013(6) 0.016(4) 0.001(5)
O7 0.153(9) 0.074(8) 0.080(6) -0.020(5) 0.067(6) -0.062(7)
O8 0.096(7) 0.092(9) 0.100(7) -0.035(6) 0.006(6) 0.023(6)
N1 0.039(4) 0.059(5) 0.043(4) 0.002(5) 0.014(3) -0.001(5)
N2 0.051(4) 0.035(4) 0.048(4) -0.002(4) 0.019(3) 0.001(4)
N3 0.056(6) 0.052(5) 0.076(6) -0.003(5) 0.005(5) 0.007(4)
N4 0.062(6) 0.048(5) 0.060(5) -0.009(4) 0.020(4) -0.001(4)
C1 0.058(6) 0.032(5) 0.046(5) -0.009(4) 0.017(4) 0.003(4)
C2 0.062(6) 0.031(5) 0.058(6) -0.004(5) 0.016(5) 0.001(4)
C3 0.047(6) 0.076(8) 0.061(7) -0.013(6) 0.017(5) -0.005(5)
C4 0.071(7) 0.038(5) 0.046(5) -0.004(4) 0.022(5) 0.002(5)
C5 0.039(5) 0.060(6) 0.060(6) 0.000(5) 0.008(5) -0.010(4)
C6 0.061(6) 0.049(6) 0.067(7) 0.001(5) 0.039(5) 0.002(5)
C7 0.064(7) 0.061(6) 0.061(6) -0.010(5) 0.037(5) 0.002(5)
C8 0.043(5) 0.047(6) 0.066(7) -0.011(5) 0.020(5) 0.002(4)
C9 0.077(7) 0.055(6) 0.049(6) -0.004(5) 0.036(5) -0.013(5)
C10 0.062(6) 0.064(7) 0.052(6) 0.004(5) 0.027(5) -0.007(5)
C11 0.051(6) 0.052(6) 0.065(7) -0.008(5) 0.021(5) 0.004(5)
C12 0.050(6) 0.056(6) 0.066(7) -0.006(5) 0.004(5) -0.002(5)
C13 0.059(6) 0.038(6) 0.067(7) -0.003(5) 0.029(5) 0.001(5)
C14 0.051(6) 0.063(8) 0.078(8) 0.002(6) 0.018(5) 0.008(5)
C15 0.049(6) 0.099(11) 0.055(6) -0.002(6) 0.023(5) -0.019(6)
C16 0.069(7) 0.035(5) 0.062(6) -0.004(5) 0.033(5) -0.011(5)
C17 0.060(6) 0.076(8) 0.057(6) 0.010(7) 0.001(5) 0.015(7)
C18 0.073(8) 0.053(7) 0.070(8) 0.007(6) 0.017(6) 0.000(6)
C19 0.063(7) 0.057(7) 0.082(9) -0.010(6) 0.014(6) 0.002(5)
C20 0.146(14) 0.055(8) 0.061(8) 0.012(6) 0.007(8) -0.011(8)
C21 0.092(12) 0.139(17) 0.109(14) -0.060(12) 0.020(10) 0.012(10)
C22 0.151(15) 0.134(15) 0.094(11) -0.042(11) 0.092(11) -0.069(13)
O9 0.112(9) 0.117(11) 0.227(18) -0.004(13) 0.106(11) -0.008(9)

loop_
_atom_type_symbol
_atom_type_description
_atom_type_scat_dispersion_real
_atom_type_scat_dispersion_imag
_atom_type_scat_source
C C 0.0033 0.0016 'International Tables Vol C Tables 4.2.6.8 and 6.1.1.4'
H H 0.0000 0.0000 'International Tables Vol C Tables 4.2.6.8 and 6.1.1.4'
Cu Cu 0.3201 1.2651 'International Tables Vol C Tables 4.2.6.8 and 6.1.1.4'
N N 0.0061 0.0033 'International Tables Vol C Tables 4.2.6.8 and 6.1.1.4'
O O 0.0106 0.0060 'International Tables Vol C Tables 4.2.6.8 and 6.1.1.4'

loop_
_geom_angle_atom_site_label_1
_geom_angle_atom_site_label_2
_geom_angle_atom_site_label_3
_geom_angle
_geom_angle_site_symmetry_1
_geom_angle_site_symmetry_3
_geom_angle_publ_flag
O1 Cu1 N1 84.4(4) . . ?
O1 Cu1 N2 95.1(4) . . ?
O1 Cu1 N3 89.3(4) . . ?
O1 Cu1 N4 88.1(3) . . ?
O3 Cu1 O1 179.0(4) . . ?
O3 Cu1 N1 95.5(4) . . ?
O3 Cu1 N2 84.9(4) . . ?
O3 Cu1 N3 89.7(3) . . ?
O3 Cu1 N4 92.9(4) . . ?
N1 Cu1 N2 174.6(4) . . ?
N1 Cu1 N3 83.6(4) . . ?
N1 Cu1 N4 87.9(4) . . ?
N2 Cu1 N3 91.1(3) . . ?
N2 Cu1 N4 97.4(3) . . ?
N4 Cu1 N3 171.3(4) . . ?
C9 O1 Cu1 116.8(8) . . ?
C13 O3 Cu1 116.2(7) . . ?
C3 O4 C21 104.2(12) . . ?
C4 O5 C19 106.6(9) . . ?
C11 O6 C19 106.6(9) . . ?
C12 O8 C21 105.4(12) . . ?
Cu1 N1 H1 106.0 . . ?
C10 N1 Cu1 109.4(8) . . ?
C10 N1 H1 106.0 . . ?
C10 N1 C15 113.1(9) . . ?
C15 N1 Cu1 115.6(6) . . ?
C15 N1 H1 106.0 . . ?
Cu1 N2 H2 106.5 . . ?
C2 N2 Cu1 112.8(7) . . ?
C2 N2 H2 106.5 . . ?
C2 N2 C16 114.2(7) . . ?
C16 N2 Cu1 109.7(7) . . ?
C16 N2 H2 106.5 . . ?
Cu1 N3 H3A 109.5 . . ?
Cu1 N3 H3B 109.5 . . ?
Cu1 N3 H3C 109.5 . . ?
H3A N3 H3B 109.5 . . ?
H3A N3 H3C 109.5 . . ?
H3B N3 H3C 109.5 . . ?
Cu1 N4 H4A 109.5 . . ?
Cu1 N4 H4B 109.5 . . ?
Cu1 N4 H4C 109.5 . . ?
H4A N4 H4B 109.5 . . ?
H4A N4 H4C 109.5 . . ?
H4B N4 H4C 109.5 . . ?
C6 C1 C2 116.9(9) . . ?
C8 C1 C2 122.2(9) . . ?
C8 C1 C6 120.9(9) . . ?
N2 C2 C1 114.0(8) . . ?
N2 C2 H2A 108.7 . . ?
N2 C2 H2B 108.7 . . ?
C1 C2 H2A 108.7 . . ?
C1 C2 H2B 108.7 . . ?
H2A C2 H2B 107.6 . . ?
C12 C3 O4 111.5(12) . . ?
C17 C3 O4 127.8(12) . . ?
C17 C3 C12 120.8(11) . . ?
C7 C4 O5 127.8(10) . . ?
C7 C4 C11 123.2(10) . . ?
C11 C4 O5 108.9(10) . . ?
C14 C5 C15 120.6(12) . . ?
C14 C5 C18 121.1(11) . . ?
C18 C5 C15 118.3(11) . . ?
C1 C6 H6 122.4 . . ?
C11 C6 C1 115.1(9) . . ?
C11 C6 H6 122.4 . . ?
C4 C7 H7 121.9 . . ?
C4 C7 C8 116.2(9) . . ?
C8 C7 H7 121.9 . . ?
C1 C8 C7 121.5(10) . . ?
C1 C8 H8 119.2 . . ?
C7 C8 H8 119.2 . . ?
O1 C9 C10 117.5(10) . . ?
O7 C9 O1 124.7(12) . . ?
O7 C9 C10 117.8(10) . . ?
N1 C10 C9 110.6(9) . . ?
N1 C10 H10 107.4 . . ?
N1 C10 C22 113.1(12) . . ?
C9 C10 H10 107.4 . . ?
C22 C10 C9 110.8(11) . . ?
C22 C10 H10 107.4 . . ?
C4 C11 O6 110.9(10) . . ?
C4 C11 C6 123.0(10) . . ?
C6 C11 O6 126.0(10) . . ?
C3 C12 O8 108.3(11) . . ?
C18 C12 O8 129.5(12) . . ?
C18 C12 C3 122.2(12) . . ?
O2 C13 O3 123.9(11) . . ?
O2 C13 C16 117.0(10) . . ?
O3 C13 C16 119.1(10) . . ?
C5 C14 H14 119.6 . . ?
C5 C14 C17 120.8(12) . . ?
C17 C14 H14 119.6 . . ?
N1 C15 C5 117.0(8) . . ?
N1 C15 H15A 108.0 . . ?
N1 C15 H15B 108.0 . . ?
C5 C15 H15A 108.0 . . ?
C5 C15 H15B 108.0 . . ?
H15A C15 H15B 107.3 . . ?
N2 C16 C13 110.1(9) . . ?
N2 C16 H16 107.7 . . ?
C13 C16 H16 107.7 . . ?
C20 C16 N2 112.6(10) . . ?
C20 C16 C13 110.8(10) . . ?
C20 C16 H16 107.7 . . ?
C3 C17 C14 117.1(12) . . ?
C3 C17 H17 121.4 . . ?
C14 C17 H17 121.4 . . ?
C5 C18 H18 121.0 . . ?
C12 C18 C5 118.0(11) . . ?
C12 C18 H18 121.0 . . ?
O5 C19 H19A 110.4 . . ?
O5 C19 H19B 110.4 . . ?
O6 C19 O5 106.5(10) . . ?
O6 C19 H19A 110.4 . . ?
O6 C19 H19B 110.4 . . ?
H19A C19 H19B 108.6 . . ?
C16 C20 H20A 109.5 . . ?
C16 C20 H20B 109.5 . . ?
C16 C20 H20C 109.5 . . ?
H20A C20 H20B 109.5 . . ?
H20A C20 H20C 109.5 . . ?
H20B C20 H20C 109.5 . . ?
O4 C21 O8 109.6(12) . . ?
O4 C21 H21A 109.8 . . ?
O4 C21 H21B 109.8 . . ?
O8 C21 H21A 109.8 . . ?
O8 C21 H21B 109.8 . . ?
H21A C21 H21B 108.2 . . ?
C10 C22 H22A 109.5 . . ?
C10 C22 H22B 109.5 . . ?
C10 C22 H22C 109.5 . . ?
H22A C22 H22B 109.5 . . ?
H22A C22 H22C 109.5 . . ?
H22B C22 H22C 109.5 . . ?
H9A O9 H9B 104.5 . . ?

loop_
_geom_bond_atom_site_label_1
_geom_bond_atom_site_label_2
_geom_bond_distance
_geom_bond_site_symmetry_2
_geom_bond_publ_flag
Cu1 O1 1.953(8) . ?
Cu1 O3 1.949(7) . ?
Cu1 N1 2.014(7) . ?
Cu1 N2 2.030(7) . ?
Cu1 N3 2.456(10) . ?
Cu1 N4 2.440(9) . ?
O1 C9 1.236(13) . ?
O2 C13 1.234(13) . ?
O3 C13 1.250(13) . ?
O4 C3 1.388(15) . ?
O4 C21 1.42(2) . ?
O5 C4 1.389(14) . ?
O5 C19 1.445(15) . ?
O6 C11 1.376(14) . ?
O6 C19 1.426(16) . ?
O7 C9 1.231(14) . ?
O8 C12 1.397(16) . ?
O8 C21 1.43(2) . ?
N1 H1 0.9800 . ?
N1 C10 1.467(17) . ?
N1 C15 1.498(13) . ?
N2 H2 0.9800 . ?
N2 C2 1.460(14) . ?
N2 C16 1.488(15) . ?
N3 H3A 0.8900 . ?
N3 H3B 0.8900 . ?
N3 H3C 0.8900 . ?
N4 H4A 0.8900 . ?
N4 H4B 0.8900 . ?
N4 H4C 0.8900 . ?
C1 C2 1.540(14) . ?
C1 C6 1.414(15) . ?
C1 C8 1.382(14) . ?
C2 H2A 0.9700 . ?
C2 H2B 0.9700 . ?
C3 C12 1.377(18) . ?
C3 C17 1.36(2) . ?
C4 C7 1.342(16) . ?
C4 C11 1.357(15) . ?
C5 C14 1.330(16) . ?
C5 C15 1.502(16) . ?
C5 C18 1.399(18) . ?
C6 H6 0.9300 . ?
C6 C11 1.371(16) . ?
C7 H7 0.9300 . ?
C7 C8 1.399(16) . ?
C8 H8 0.9300 . ?
C9 C10 1.558(17) . ?
C10 H10 0.9800 . ?
C10 C22 1.525(15) . ?
C12 C18 1.332(18) . ?
C13 C16 1.549(16) . ?
C14 H14 0.9300 . ?
C14 C17 1.422(17) . ?
C15 H15A 0.9700 . ?
C15 H15B 0.9700 . ?
C16 H16 0.9800 . ?
C16 C20 1.480(19) . ?
C17 H17 0.9300 . ?
C18 H18 0.9300 . ?
C19 H19A 0.9700 . ?
C19 H19B 0.9700 . ?
C20 H20A 0.9600 . ?
C20 H20B 0.9600 . ?
C20 H20C 0.9600 . ?
C21 H21A 0.9700 . ?
C21 H21B 0.9700 . ?
C22 H22A 0.9600 . ?
C22 H22B 0.9600 . ?
C22 H22C 0.9600 . ?
O9 H9A 0.8502 . ?
O9 H9B 0.8502 . ?

loop_
_geom_hbond_atom_site_label_D
_geom_hbond_atom_site_label_H
_geom_hbond_atom_site_label_A
_geom_hbond_distance_DH
_geom_hbond_distance_HA
_geom_hbond_distance_DA
_geom_hbond_angle_DHA
_geom_hbond_site_symmetry_A
_geom_hbond_publ_flag
N3 H3A O1 0.89 2.22 2.871(13) 129.2 2_656 yes
N3 H3B O7 0.89 1.89 2.740(14) 160.3 1_565 yes
N4 H4A O2 0.89 1.99 2.864(12) 168.5 1_545 yes
N4 H4C O9 0.89 1.95 2.791(18) 155.9 . yes
O9 H9B O2 0.85 1.92 2.737(14) 159.8 2_746 yes

loop_
_geom_torsion_atom_site_label_1
_geom_torsion_atom_site_label_2
_geom_torsion_atom_site_label_3
_geom_torsion_atom_site_label_4
_geom_torsion
_geom_torsion_site_symmetry_1
_geom_torsion_site_symmetry_2
_geom_torsion_site_symmetry_3
_geom_torsion_site_symmetry_4
_geom_torsion_publ_flag
Cu1 O1 C9 O7 179.7(11) . . . . ?
Cu1 O1 C9 C10 1.0(14) . . . . ?
Cu1 O3 C13 O2 180.0(8) . . . . ?
Cu1 O3 C13 C16 0.5(13) . . . . ?
Cu1 N1 C10 C9 -12.1(11) . . . . ?
Cu1 N1 C10 C22 -137.0(11) . . . . ?
Cu1 N1 C15 C5 167.9(9) . . . . ?
Cu1 N2 C2 C1 171.9(7) . . . . ?
Cu1 N2 C16 C13 -1.9(10) . . . . ?
Cu1 N2 C16 C20 -126.1(10) . . . . ?
O1 C9 C10 N1 7.9(15) . . . . ?
O1 C9 C10 C22 134.1(14) . . . . ?
O2 C13 C16 N2 -178.5(9) . . . . ?
O2 C13 C16 C20 -53.3(15) . . . . ?
O3 C13 C16 N2 1.0(14) . . . . ?
O3 C13 C16 C20 126.2(12) . . . . ?
O4 C3 C12 O8 -1.2(14) . . . . ?
O4 C3 C12 C18 179.0(11) . . . . ?
O4 C3 C17 C14 -179.1(11) . . . . ?
O5 C4 C7 C8 179.2(10) . . . . ?
O5 C4 C11 O6 0.5(14) . . . . ?
O5 C4 C11 C6 179.6(10) . . . . ?
O7 C9 C10 N1 -170.9(11) . . . . ?
O7 C9 C10 C22 -44.7(18) . . . . ?
O8 C12 C18 C5 -179.0(12) . . . . ?
C1 C6 C11 O6 -180.0(11) . . . . ?
C1 C6 C11 C4 1.1(16) . . . . ?
C2 N2 C16 C13 -129.7(9) . . . . ?
C2 N2 C16 C20 106.1(12) . . . . ?
C2 C1 C6 C11 179.9(9) . . . . ?
C2 C1 C8 C7 178.7(9) . . . . ?
C3 O4 C21 O8 9.2(18) . . . . ?
C3 C12 C18 C5 0.7(18) . . . . ?
C4 O5 C19 O6 -6.6(13) . . . . ?
C4 C7 C8 C1 1.6(16) . . . . ?
C5 C14 C17 C3 -0.5(18) . . . . ?
C6 C1 C2 N2 -72.6(12) . . . . ?
C6 C1 C8 C7 -0.1(16) . . . . ?
C7 C4 C11 O6 -178.6(11) . . . . ?
C7 C4 C11 C6 0.4(18) . . . . ?
C8 C1 C2 N2 108.6(11) . . . . ?
C8 C1 C6 C11 -1.2(14) . . . . ?
C10 N1 C15 C5 -64.9(15) . . . . ?
C11 O6 C19 O5 6.9(13) . . . . ?
C11 C4 C7 C8 -1.8(17) . . . . ?
C12 O8 C21 O4 -10.0(19) . . . . ?
C12 C3 C17 C14 0.6(18) . . . . ?
C14 C5 C15 N1 104.0(14) . . . . ?
C14 C5 C18 C12 -0.6(17) . . . . ?
C15 N1 C10 C9 -142.4(10) . . . . ?
C15 N1 C10 C22 92.7(14) . . . . ?
C15 C5 C14 C17 178.8(10) . . . . ?
C15 C5 C18 C12 -178.9(10) . . . . ?
C16 N2 C2 C1 -62.0(12) . . . . ?
C17 C3 C12 O8 179.0(11) . . . . ?
C17 C3 C12 C18 -0.8(19) . . . . ?
C18 C5 C14 C17 0.5(17) . . . . ?
C18 C5 C15 N1 -77.6(15) . . . . ?
C19 O5 C4 C7 -177.0(11) . . . . ?
C19 O5 C4 C11 3.9(13) . . . . ?
C19 O6 C11 C4 -4.7(14) . . . . ?
C19 O6 C11 C6 176.3(11) . . . . ?
C21 O4 C3 C12 -4.9(15) . . . . ?
C21 O4 C3 C17 174.8(15) . . . . ?
C21 O8 C12 C3 6.8(16) . . . . ?
C21 O8 C12 C18 -173.4(14) . . . . ?
